data_4028095
loop_
_publ_author_name
'Guodong Yin'
'Tianbing Ren'
'Yin Rao'
'Yifan Zhou'
'Zhexian Li'
'Wenming Shu'
'Anxin Wu'

_publ_section_title
;
 Stereoselective Synthesis of 2,8-Dioxabicyclo[3.3.1]nonane Derivatives
 via a Sequential Michael Addition/Bicyclization Reaction
;
_journal_name_full 'Journal of Organic Chemistry'
_journal_page_first 3132
_journal_page_last 3141
_journal_paper_doi 10.1021/jo400081q
_journal_volume 78
_journal_year 2013
_chemical_formula_moiety 'C21 H20 O3 S'
_chemical_formula_sum 'C21 H20 O3 S'
_chemical_formula_weight 352.43
_chemical_name_systematic
; 
 ? 
;
_space_group_IT_number 14
_symmetry_cell_setting monoclinic
_symmetry_space_group_name_Hall '-P 2yn'
_symmetry_space_group_name_H-M 'P 1 21/n 1'
_atom_sites_solution_hydrogens geom
_atom_sites_solution_primary direct
_atom_sites_solution_secondary difmap
_audit_creation_method SHELXL-97
_cell_angle_alpha 90.00
_cell_angle_beta 107.883(2)
_cell_angle_gamma 90.00
_cell_formula_units_Z 4
_cell_length_a 11.5257(18)
_cell_length_b 9.4236(15)
_cell_length_c 17.540(3)
_cell_measurement_reflns_used 7513
_cell_measurement_temperature 298(2)
_cell_measurement_theta_max 31.99
_cell_measurement_theta_min 2.44
_cell_volume 1813.0(5)
_computing_cell_refinement 'Bruker SAINT'
_computing_data_collection 'Bruker APEX2'
_computing_data_reduction 'Bruker SAINT'
_computing_molecular_graphics 'Bruker SHELXTL'
_computing_publication_material 'Bruker SHELXTL'
_computing_structure_refinement 'SHELXL-97 (Sheldrick, 2008)'
_computing_structure_solution 'SHELXS-97 (Sheldrick, 2008)'
_diffrn_ambient_temperature 298(2)
_diffrn_measured_fraction_theta_full 0.998
_diffrn_measured_fraction_theta_max 0.998
_diffrn_measurement_device_type 'Bruker APEX-II CCD'
_diffrn_measurement_method '\f and \w scans'
_diffrn_radiation_monochromator graphite
_diffrn_radiation_source 'fine-focus sealed tube'
_diffrn_radiation_type MoK\a
_diffrn_radiation_wavelength 0.71073
_diffrn_reflns_av_R_equivalents 0.0228
_diffrn_reflns_av_sigmaI/netI 0.0231
_diffrn_reflns_limit_h_max 14
_diffrn_reflns_limit_h_min -14
_diffrn_reflns_limit_k_max 11
_diffrn_reflns_limit_k_min -11
_diffrn_reflns_limit_l_max 16
_diffrn_reflns_limit_l_min -22
_diffrn_reflns_number 12412
_diffrn_reflns_theta_full 26.50
_diffrn_reflns_theta_max 26.50
_diffrn_reflns_theta_min 1.88
_exptl_absorpt_coefficient_mu 0.195
_exptl_absorpt_correction_T_max 0.9808
_exptl_absorpt_correction_T_min 0.9565
_exptl_absorpt_correction_type none
_exptl_crystal_colour colourless
_exptl_crystal_density_diffrn 1.291
_exptl_crystal_description block
_exptl_crystal_F_000 744
_exptl_crystal_size_max 0.23
_exptl_crystal_size_mid 0.20
_exptl_crystal_size_min 0.10
_refine_diff_density_max 0.258
_refine_diff_density_min -0.507
_refine_diff_density_rms 0.076
_refine_ls_extinction_method none
_refine_ls_goodness_of_fit_ref 1.094
_refine_ls_hydrogen_treatment mixed
_refine_ls_matrix_type full
_refine_ls_number_parameters 228
_refine_ls_number_reflns 3752
_refine_ls_number_restraints 0
_refine_ls_restrained_S_all 1.094
_refine_ls_R_factor_all 0.0573
_refine_ls_R_factor_gt 0.0509
_refine_ls_shift/su_max 0.000
_refine_ls_shift/su_mean 0.000
_refine_ls_structure_factor_coef Fsqd
_refine_ls_weighting_details 'calc w=1/[\s^2^(Fo^2^)+(0.0961P)^2^+0.6564P] where P=(Fo^2^+2Fc^2^)/3'
_refine_ls_weighting_scheme calc
_refine_ls_wR_factor_gt 0.1521
_refine_ls_wR_factor_ref 0.1650
_reflns_number_gt 3266
_reflns_number_total 3752
_reflns_threshold_expression >2sigma(I)
_cod_data_source_file jo400081q_si_002.cif
_cod_data_source_block 1
_cod_original_cell_volume 1813.1(5)
_cod_database_code 4028095

loop_
_symmetry_equiv_pos_as_xyz
'x, y, z'
'-x+1/2, y+1/2, -z+1/2'
'-x, -y, -z'
'x-1/2, -y-1/2, z-1/2'

loop_
_atom_site_label
_atom_site_type_symbol
_atom_site_fract_x
_atom_site_fract_y
_atom_site_fract_z
_atom_site_U_iso_or_equiv
_atom_site_adp_type
_atom_site_occupancy
_atom_site_symmetry_multiplicity
_atom_site_calc_flag
_atom_site_refinement_flags
C1 C 0.44627(15) 0.12008(19) 0.23809(10) 0.0360(4) Uani 1 1 d .
C2 C 0.48148(15) 0.02733(18) 0.18782(10) 0.0356(4) Uani 1 1 d .
C3 C 0.40079(19) -0.0680(2) 0.13899(12) 0.0483(5) Uani 1 1 d .
H3 H 0.4260 -0.1278 0.1050 0.058 Uiso 1 1 calc R
C4 C 0.2821(2) -0.0729(3) 0.14154(15) 0.0623(7) Uani 1 1 d .
H4 H 0.2271 -0.1369 0.1094 0.075 Uiso 1 1 calc R
C5 C 0.24522(18) 0.0169(3) 0.19149(17) 0.0648(7) Uani 1 1 d .
H5 H 0.1654 0.0128 0.1931 0.078 Uiso 1 1 calc R
C6 C 0.32597(17) 0.1129(2) 0.23927(13) 0.0511(5) Uani 1 1 d .
H6 H 0.2998 0.1734 0.2726 0.061 Uiso 1 1 calc R
C7 C 0.53938(14) 0.22298(18) 0.28775(10) 0.0336(4) Uani 1 1 d .
H7 H 0.4991 0.3091 0.2982 0.040 Uiso 1 1 calc R
C8 C 0.62783(15) 0.25937(17) 0.24189(10) 0.0328(4) Uani 1 1 d .
H8A H 0.5848 0.3035 0.1911 0.039 Uiso 1 1 calc R
H8B H 0.6895 0.3248 0.2726 0.039 Uiso 1 1 calc R
C9 C 0.68648(14) 0.12179(17) 0.22795(9) 0.0312(4) Uani 1 1 d .
C10 C 0.61220(14) 0.15497(18) 0.36558(9) 0.0326(4) Uani 1 1 d .
C11 C 0.71163(14) 0.07808(16) 0.36829(9) 0.0301(3) Uani 1 1 d .
C12 C 0.79120(16) 0.00595(19) 0.44167(10) 0.0374(4) Uani 1 1 d .
H12A H 0.8748 0.0073 0.4406 0.045 Uiso 1 1 calc R
H12B H 0.7663 -0.0924 0.4414 0.045 Uiso 1 1 calc R
C13 C 0.78497(17) 0.0767(2) 0.51857(10) 0.0417(4) Uani 1 1 d .
C14 C 0.6511(2) 0.0953(3) 0.51198(13) 0.0623(7) Uani 1 1 d .
H14A H 0.6159 0.0023 0.5137 0.075 Uiso 1 1 calc R
H14B H 0.6458 0.1479 0.5583 0.075 Uiso 1 1 calc R
C15 C 0.57587(17) 0.1707(3) 0.43740(11) 0.0478(5) Uani 1 1 d .
C16 C 0.8463(2) -0.0184(3) 0.59054(13) 0.0649(7) Uani 1 1 d .
H16A H 0.8031 -0.1067 0.5852 0.097 Uiso 1 1 calc R
H16B H 0.8450 0.0282 0.6390 0.097 Uiso 1 1 calc R
H16C H 0.9292 -0.0361 0.5925 0.097 Uiso 1 1 calc R
C17 C 0.8507(3) 0.2192(3) 0.52907(15) 0.0706(7) Uani 1 1 d .
H17A H 0.9353 0.2042 0.5346 0.106 Uiso 1 1 calc R
H17B H 0.8435 0.2656 0.5761 0.106 Uiso 1 1 calc R
H17C H 0.8147 0.2777 0.4830 0.106 Uiso 1 1 calc R
C18 C 0.78005(16) 0.13959(19) 0.18552(10) 0.0364(4) Uani 1 1 d .
C19 C 0.89216(18) 0.2082(2) 0.21463(13) 0.0495(5) Uani 1 1 d .
H19 H 0.9223 0.2457 0.2660 0.059 Uiso 1 1 calc R
C20 C 0.9539(2) 0.2141(3) 0.15746(18) 0.0678(7) Uani 1 1 d .
H20 H 1.0290 0.2585 0.1663 0.081 Uiso 1 1 calc R
C21 C 0.8948(3) 0.1498(3) 0.08931(18) 0.0727(8) Uani 1 1 d .
H21 H 0.9244 0.1427 0.0457 0.087 Uiso 1 1 calc R
O1 O 0.59944(11) 0.02336(13) 0.18272(8) 0.0397(3) Uani 1 1 d .
O2 O 0.75168(11) 0.05648(13) 0.30398(7) 0.0361(3) Uani 1 1 d .
O3 O 0.48513(15) 0.2384(2) 0.43650(10) 0.0771(6) Uani 1 1 d .
S1 S 0.75848(6) 0.08193(7) 0.09067(3) 0.0622(2) Uani 1 1 d .

loop_
_atom_site_aniso_label
_atom_site_aniso_U_11
_atom_site_aniso_U_22
_atom_site_aniso_U_33
_atom_site_aniso_U_23
_atom_site_aniso_U_13
_atom_site_aniso_U_12
C1 0.0312(8) 0.0411(9) 0.0330(8) 0.0073(7) 0.0059(6) 0.0014(7)
C2 0.0350(8) 0.0360(8) 0.0328(8) 0.0052(7) 0.0057(6) -0.0034(7)
C3 0.0484(10) 0.0419(10) 0.0445(10) 0.0006(8) -0.0005(8) -0.0085(8)
C4 0.0445(11) 0.0590(13) 0.0669(15) 0.0066(11) -0.0074(10) -0.0185(10)
C5 0.0303(9) 0.0743(16) 0.0828(17) 0.0129(13) 0.0073(10) -0.0075(10)
C6 0.0335(9) 0.0627(12) 0.0564(12) 0.0077(10) 0.0126(8) 0.0033(9)
C7 0.0323(8) 0.0347(8) 0.0340(8) -0.0004(7) 0.0105(6) 0.0063(6)
C8 0.0365(8) 0.0294(8) 0.0325(8) 0.0012(6) 0.0107(6) -0.0002(6)
C9 0.0348(8) 0.0303(8) 0.0290(8) -0.0020(6) 0.0105(6) -0.0031(6)
C10 0.0311(7) 0.0385(8) 0.0287(8) -0.0027(6) 0.0100(6) 0.0024(6)
C11 0.0322(7) 0.0316(8) 0.0271(7) -0.0032(6) 0.0102(6) -0.0008(6)
C12 0.0368(8) 0.0400(9) 0.0340(9) 0.0026(7) 0.0088(7) 0.0065(7)
C13 0.0418(9) 0.0536(11) 0.0272(8) 0.0019(7) 0.0071(7) 0.0042(8)
C14 0.0516(12) 0.105(2) 0.0372(10) 0.0139(11) 0.0237(9) 0.0215(12)
C15 0.0383(9) 0.0723(13) 0.0364(9) 0.0007(9) 0.0168(7) 0.0108(9)
C16 0.0598(13) 0.0915(18) 0.0406(11) 0.0225(12) 0.0113(10) 0.0126(12)
C17 0.0796(16) 0.0569(14) 0.0544(13) -0.0115(11) -0.0103(12) -0.0061(12)
C18 0.0414(9) 0.0365(9) 0.0352(8) -0.0008(7) 0.0177(7) -0.0003(7)
C19 0.0424(10) 0.0601(12) 0.0516(11) -0.0097(9) 0.0228(8) -0.0161(9)
C20 0.0520(12) 0.0759(16) 0.0889(19) 0.0102(14) 0.0413(13) -0.0010(12)
C21 0.0884(18) 0.0809(18) 0.0728(17) 0.0150(14) 0.0603(15) 0.0156(15)
O1 0.0408(7) 0.0386(7) 0.0421(7) -0.0125(5) 0.0163(5) -0.0096(5)
O2 0.0427(7) 0.0389(6) 0.0298(6) 0.0012(5) 0.0159(5) 0.0114(5)
O3 0.0610(10) 0.1276(17) 0.0516(9) 0.0100(10) 0.0305(8) 0.0470(10)
S1 0.0784(4) 0.0747(4) 0.0421(3) -0.0114(3) 0.0312(3) -0.0095(3)

loop_
_atom_type_symbol
_atom_type_description
_atom_type_scat_dispersion_real
_atom_type_scat_dispersion_imag
_atom_type_scat_source
C C 0.0033 0.0016 'International Tables Vol C Tables 4.2.6.8 and 6.1.1.4'
H H 0.0000 0.0000 'International Tables Vol C Tables 4.2.6.8 and 6.1.1.4'
O O 0.0106 0.0060 'International Tables Vol C Tables 4.2.6.8 and 6.1.1.4'
S S 0.1246 0.1234 'International Tables Vol C Tables 4.2.6.8 and 6.1.1.4'

loop_
_geom_angle_atom_site_label_1
_geom_angle_atom_site_label_2
_geom_angle_atom_site_label_3
_geom_angle
C2 C1 C6 117.71(18)
C2 C1 C7 118.47(15)
C6 C1 C7 123.82(17)
C3 C2 C1 121.99(18)
C3 C2 O1 115.29(17)
C1 C2 O1 122.72(15)
C4 C3 C2 119.0(2)
C4 C3 H3 120.5
C2 C3 H3 120.5
C5 C4 C3 120.1(2)
C5 C4 H4 119.9
C3 C4 H4 119.9
C4 C5 C6 120.5(2)
C4 C5 H5 119.8
C6 C5 H5 119.8
C5 C6 C1 120.7(2)
C5 C6 H6 119.7
C1 C6 H6 119.7
C10 C7 C1 110.42(14)
C10 C7 C8 107.32(13)
C1 C7 C8 108.26(14)
C10 C7 H7 110.3
C1 C7 H7 110.3
C8 C7 H7 110.3
C9 C8 C7 107.29(13)
C9 C8 H8A 110.3
C7 C8 H8A 110.3
C9 C8 H8B 110.3
C7 C8 H8B 110.3
H8A C8 H8B 108.5
O1 C9 O2 108.34(13)
O1 C9 C18 106.83(13)
O2 C9 C18 104.81(13)
O1 C9 C8 112.09(13)
O2 C9 C8 110.19(13)
C18 C9 C8 114.17(14)
C11 C10 C15 119.62(15)
C11 C10 C7 119.51(14)
C15 C10 C7 120.87(15)
C10 C11 O2 123.68(15)
C10 C11 C12 124.51(15)
O2 C11 C12 111.81(14)
C11 C12 C13 112.30(14)
C11 C12 H12A 109.1
C13 C12 H12A 109.1
C11 C12 H12B 109.1
C13 C12 H12B 109.1
H12A C12 H12B 107.9
C14 C13 C17 111.2(2)
C14 C13 C12 107.75(16)
C17 C13 C12 109.58(18)
C14 C13 C16 109.27(17)
C17 C13 C16 109.22(18)
C12 C13 C16 109.75(17)
C15 C14 C13 114.83(17)
C15 C14 H14A 108.6
C13 C14 H14A 108.6
C15 C14 H14B 108.6
C13 C14 H14B 108.6
H14A C14 H14B 107.5
O3 C15 C10 121.09(18)
O3 C15 C14 121.32(18)
C10 C15 C14 117.53(16)
C13 C16 H16A 109.5
C13 C16 H16B 109.5
H16A C16 H16B 109.5
C13 C16 H16C 109.5
H16A C16 H16C 109.5
H16B C16 H16C 109.5
C13 C17 H17A 109.5
C13 C17 H17B 109.5
H17A C17 H17B 109.5
C13 C17 H17C 109.5
H17A C17 H17C 109.5
H17B C17 H17C 109.5
C19 C18 C9 126.77(16)
C19 C18 S1 110.39(14)
C9 C18 S1 122.80(13)
C18 C19 C20 112.0(2)
C18 C19 H19 124.0
C20 C19 H19 124.0
C21 C20 C19 113.2(2)
C21 C20 H20 123.4
C19 C20 H20 123.4
C20 C21 S1 112.31(18)
C20 C21 H21 123.8
S1 C21 H21 123.8
C2 O1 C9 118.98(13)
C11 O2 C9 119.15(12)
C18 S1 C21 92.03(12)

loop_
_geom_bond_atom_site_label_1
_geom_bond_atom_site_label_2
_geom_bond_distance
C1 C2 1.388(3)
C1 C6 1.395(2)
C1 C7 1.509(2)
C2 C3 1.384(2)
C2 O1 1.390(2)
C3 C4 1.384(3)
C3 H3 0.9300
C4 C5 1.375(4)
C4 H4 0.9300
C5 C6 1.382(3)
C5 H5 0.9300
C6 H6 0.9300
C7 C10 1.508(2)
C7 C8 1.519(2)
C7 H7 0.9800
C8 C9 1.516(2)
C8 H8A 0.9700
C8 H8B 0.9700
C9 O1 1.4169(19)
C9 O2 1.4514(19)
C9 C18 1.496(2)
C10 C11 1.344(2)
C10 C15 1.452(2)
C11 O2 1.3590(19)
C11 C12 1.495(2)
C12 C13 1.526(2)
C12 H12A 0.9700
C12 H12B 0.9700
C13 C14 1.521(3)
C13 C17 1.525(3)
C13 C16 1.532(3)
C14 C15 1.507(3)
C14 H14A 0.9700
C14 H14B 0.9700
C15 O3 1.221(2)
C16 H16A 0.9600
C16 H16B 0.9600
C16 H16C 0.9600
C17 H17A 0.9600
C17 H17B 0.9600
C17 H17C 0.9600
C18 C19 1.394(3)
C18 S1 1.6944(18)
C19 C20 1.398(3)
C19 H19 0.9300
C20 C21 1.327(4)
C20 H20 0.9300
C21 S1 1.704(3)
C21 H21 0.9300

loop_
_geom_torsion_atom_site_label_1
_geom_torsion_atom_site_label_2
_geom_torsion_atom_site_label_3
_geom_torsion_atom_site_label_4
_geom_torsion
C6 C1 C2 C3 1.2(3)
C7 C1 C2 C3 -178.48(16)
C6 C1 C2 O1 -178.91(16)
C7 C1 C2 O1 1.4(2)
C1 C2 C3 C4 -1.3(3)
O1 C2 C3 C4 178.77(17)
C2 C3 C4 C5 0.6(3)
C3 C4 C5 C6 0.3(4)
C4 C5 C6 C1 -0.4(4)
C2 C1 C6 C5 -0.3(3)
C7 C1 C6 C5 179.31(19)
C2 C1 C7 C10 -86.59(18)
C6 C1 C7 C10 93.8(2)
C2 C1 C7 C8 30.6(2)
C6 C1 C7 C8 -149.01(17)
C10 C7 C8 C9 59.86(16)
C1 C7 C8 C9 -59.33(16)
C7 C8 C9 O1 60.33(17)
C7 C8 C9 O2 -60.40(16)
C7 C8 C9 C18 -178.03(13)
C1 C7 C10 C11 86.46(19)
C8 C7 C10 C11 -31.3(2)
C1 C7 C10 C15 -93.1(2)
C8 C7 C10 C15 149.06(17)
C15 C10 C11 O2 179.33(16)
C7 C10 C11 O2 -0.3(2)
C15 C10 C11 C12 -0.5(3)
C7 C10 C11 C12 179.86(15)
C10 C11 C12 C13 -25.1(2)
O2 C11 C12 C13 154.98(15)
C11 C12 C13 C14 49.4(2)
C11 C12 C13 C17 -71.8(2)
C11 C12 C13 C16 168.32(16)
C17 C13 C14 C15 67.0(3)
C12 C13 C14 C15 -53.2(3)
C16 C13 C14 C15 -172.4(2)
C11 C10 C15 O3 -179.0(2)
C7 C10 C15 O3 0.6(3)
C11 C10 C15 C14 -1.7(3)
C7 C10 C15 C14 177.94(19)
C13 C14 C15 O3 -152.5(2)
C13 C14 C15 C10 30.2(3)
O1 C9 C18 C19 -169.04(18)
O2 C9 C18 C19 -54.2(2)
C8 C9 C18 C19 66.5(2)
O1 C9 C18 S1 13.69(19)
O2 C9 C18 S1 128.53(14)
C8 C9 C18 S1 -110.81(16)
C9 C18 C19 C20 -175.92(19)
S1 C18 C19 C20 1.6(2)
C18 C19 C20 C21 -1.9(3)
C19 C20 C21 S1 1.3(3)
C3 C2 O1 C9 177.15(15)
C1 C2 O1 C9 -2.8(2)
O2 C9 O1 C2 92.79(16)
C18 C9 O1 C2 -154.78(14)
C8 C9 O1 C2 -29.01(19)
C10 C11 O2 C9 1.5(2)
C12 C11 O2 C9 -178.63(13)
O1 C9 O2 C11 -93.25(16)
C18 C9 O2 C11 152.98(14)
C8 C9 O2 C11 29.71(19)
C19 C18 S1 C21 -0.76(17)
C9 C18 S1 C21 176.91(17)
C20 C21 S1 C18 -0.3(2)
